data_1571001
loop_
_publ_author_name
'Paul, Priya'
'Saha, Subhajit'
'Biradha, Kumar'

_publ_section_title
;
 Differentiating aliphatic and aromatic alcohols using triazine-based
 supramolecular organogelators: end group-specific selective gelation with
 chain length of alcohols.
;
_journal_issue 11
_journal_name_full 'Soft matter'
_journal_page_first 2568
_journal_page_last 2574
_journal_paper_doi 10.1039/d4sm00017j
_journal_volume 20
_journal_year 2024
_chemical_formula_sum 'C42 H33 N3 O3'
_chemical_formula_weight 627.71
_space_group_crystal_system monoclinic
_space_group_IT_number 14
_space_group_name_Hall '-P 2yn'
_space_group_name_H-M_alt 'P 1 21/n 1'
_atom_sites_solution_hydrogens geom
_audit_creation_method SHELXL-2018/3
_audit_update_record
;
2024-01-04 deposited with the CCDC.	2024-02-14 downloaded from the CCDC.
;
_cell_angle_alpha 90
_cell_angle_beta 117.009(3)
_cell_angle_gamma 90
_cell_formula_units_Z 4
_cell_length_a 23.719(3)
_cell_length_b 5.8937(7)
_cell_length_c 26.041(3)
_cell_measurement_reflns_used 38469
_cell_measurement_temperature 296(2)
_cell_measurement_theta_max 26.372
_cell_measurement_theta_min 1.930
_cell_volume 3243.3(7)
_computing_structure_refinement 'SHELXL-2018/3 (Sheldrick, 2018)'
_computing_structure_solution 'SHELXT 2014/5 (Sheldrick, 2014)'
_diffrn_ambient_temperature 296(2)
_diffrn_measured_fraction_theta_full 0.999
_diffrn_measured_fraction_theta_max 0.998
_diffrn_measurement_device_type 'Bruker APEX-3 CCD'
_diffrn_measurement_method hemisphere
_diffrn_radiation_type MoK\a
_diffrn_radiation_wavelength 0.71073
_diffrn_reflns_av_R_equivalents 0.1112
_diffrn_reflns_av_unetI/netI 0.0723
_diffrn_reflns_Laue_measured_fraction_full 0.999
_diffrn_reflns_Laue_measured_fraction_max 0.998
_diffrn_reflns_limit_h_max 29
_diffrn_reflns_limit_h_min -29
_diffrn_reflns_limit_k_max 7
_diffrn_reflns_limit_k_min -7
_diffrn_reflns_limit_l_max 31
_diffrn_reflns_limit_l_min -32
_diffrn_reflns_number 38469
_diffrn_reflns_point_group_measured_fraction_full 0.999
_diffrn_reflns_point_group_measured_fraction_max 0.998
_diffrn_reflns_theta_full 25.242
_diffrn_reflns_theta_max 26.372
_diffrn_reflns_theta_min 1.930
_exptl_absorpt_coefficient_mu 0.081
_exptl_absorpt_correction_type empirical
_exptl_absorpt_process_details sadabs
_exptl_crystal_colour colorless
_exptl_crystal_density_diffrn 1.285
_exptl_crystal_description needle
_exptl_crystal_F_000 1320
_exptl_crystal_size_max 0.32
_exptl_crystal_size_mid 0.21
_exptl_crystal_size_min 0.14
_exptl_transmission_factor_max 0.7454
_exptl_transmission_factor_min 0.6362
_refine_diff_density_max 0.159
_refine_diff_density_min -0.196
_refine_diff_density_rms 0.041
_refine_ls_extinction_method none
_refine_ls_goodness_of_fit_ref 1.013
_refine_ls_hydrogen_treatment constr
_refine_ls_matrix_type full
_refine_ls_number_parameters 433
_refine_ls_number_reflns 6638
_refine_ls_number_restraints 0
_refine_ls_restrained_S_all 1.013
_refine_ls_R_factor_all 0.1244
_refine_ls_R_factor_gt 0.0560
_refine_ls_shift/su_max 0.000
_refine_ls_shift/su_mean 0.000
_refine_ls_structure_factor_coef Fsqd
_refine_ls_weighting_details 'w=1/[\s^2^(Fo^2^)+(0.0586P)^2^+0.1167P] where P=(Fo^2^+2Fc^2^)/3'
_refine_ls_weighting_scheme calc
_refine_ls_wR_factor_gt 0.1226
_refine_ls_wR_factor_ref 0.1525
_reflns_Friedel_coverage 0.000
_reflns_number_gt 3474
_reflns_number_total 6638
_reflns_threshold_expression 'I > 2\s(I)'
_cod_data_source_file d4sm00017j2.cif
_cod_data_source_block gelator_G2
_cod_depositor_comments 'Adding full bibliography for 1571001.cif.'
_cod_original_cell_volume 3243.4(6)
_cod_original_sg_symbol_H-M 'P 21/n'
_cod_database_code 1571001
_shelx_shelxl_version_number 2018/3
_shelx_space_group_comment
;
The symmetry employed for this shelxl refinement is uniquely defined
by the following loop, which should always be used as a source of
symmetry information in preference to the above space-group names.
They are only intended as comments.
;

loop_
_space_group_symop_operation_xyz
'x, y, z'
'-x+1/2, y+1/2, -z+1/2'
'-x, -y, -z'
'x-1/2, -y-1/2, z-1/2'

loop_
_atom_site_label
_atom_site_type_symbol
_atom_site_fract_x
_atom_site_fract_y
_atom_site_fract_z
_atom_site_U_iso_or_equiv
_atom_site_adp_type
_atom_site_occupancy
_atom_site_site_symmetry_order
_atom_site_calc_flag
_atom_site_refinement_flags_posn
_atom_site_refinement_flags_adp
_atom_site_refinement_flags_occupancy
_atom_site_disorder_assembly
_atom_site_disorder_group
O2 O 0.51841(7) -0.2759(3) 0.56569(7) 0.0583(5) Uani 1 1 d . . . . .
O1 O 0.15652(7) 1.1759(3) 0.56331(7) 0.0626(5) Uani 1 1 d . . . . .
O3 O -0.01205(7) -0.2515(3) 0.19317(7) 0.0700(5) Uani 1 1 d . . . . .
N1 N 0.23468(8) 0.0424(3) 0.41699(8) 0.0477(5) Uani 1 1 d . . . . .
N3 N 0.27039(8) 0.3322(3) 0.48844(8) 0.0482(5) Uani 1 1 d . . . . .
N2 N 0.16483(8) 0.3386(3) 0.41306(8) 0.0485(5) Uani 1 1 d . . . . .
C32 C 0.34232(9) 0.0368(4) 0.49128(9) 0.0431(5) Uani 1 1 d . . . . .
C28 C 0.21215(10) 0.4219(4) 0.46135(10) 0.0445(6) Uani 1 1 d . . . . .
C22 C 0.19800(10) 0.6264(4) 0.48656(10) 0.0448(6) Uani 1 1 d . . . . .
C35 C 0.46230(10) -0.1595(4) 0.54168(9) 0.0453(6) Uani 1 1 d . . . . .
C15 C 0.62341(10) -0.3412(4) 0.63957(9) 0.0461(6) Uani 1 1 d . . . . .
C37 C 0.12777(10) 0.0467(4) 0.34025(9) 0.0458(6) Uani 1 1 d . . . . .
C30 C 0.17835(10) 0.1478(4) 0.39281(9) 0.0451(6) Uani 1 1 d . . . . .
C29 C 0.27913(10) 0.1422(4) 0.46428(10) 0.0452(6) Uani 1 1 d . . . . .
C31 C 0.35302(10) -0.1732(4) 0.47292(10) 0.0499(6) Uani 1 1 d . . . . .
H31 H 0.319673 -0.248962 0.443341 0.060 Uiso 1 1 calc R U . . .
C41 C 0.03145(10) -0.1430(5) 0.24153(10) 0.0534(6) Uani 1 1 d . . . . .
C36 C 0.41239(10) -0.2709(4) 0.49793(10) 0.0514(6) Uani 1 1 d . . . . .
H36 H 0.418759 -0.411739 0.485306 0.062 Uiso 1 1 calc R U . . .
C39 C 0.13476(11) -0.1657(4) 0.32130(10) 0.0537(6) Uani 1 1 d . . . . .
H39 H 0.172096 -0.246093 0.341913 0.064 Uiso 1 1 calc R U . . .
C23 C 0.24306(10) 0.7236(4) 0.53712(10) 0.0496(6) Uani 1 1 d . . . . .
H23 H 0.283670 0.662999 0.555057 0.060 Uiso 1 1 calc R U . . .
C26 C 0.16797(10) 1.0007(4) 0.53481(10) 0.0502(6) Uani 1 1 d . . . . .
C33 C 0.39332(10) 0.1465(4) 0.53426(10) 0.0525(6) Uani 1 1 d . . . . .
H33 H 0.387212 0.288110 0.546691 0.063 Uiso 1 1 calc R U . . .
C34 C 0.45330(10) 0.0521(4) 0.55941(11) 0.0562(6) Uani 1 1 d . . . . .
H34 H 0.487090 0.130299 0.587883 0.067 Uiso 1 1 calc R U . . .
C25 C 0.12344(10) 0.9104(4) 0.48346(11) 0.0562(7) Uani 1 1 d . . . . .
H25 H 0.083315 0.974581 0.464863 0.067 Uiso 1 1 calc R U . . .
C27 C 0.13838(10) 0.7248(4) 0.45967(11) 0.0537(6) Uani 1 1 d . . . . .
H27 H 0.108055 0.664841 0.425095 0.064 Uiso 1 1 calc R U . . .
C16 C 0.68241(10) -0.2965(4) 0.64440(10) 0.0518(6) Uani 1 1 d . . . . .
H16 H 0.689513 -0.162512 0.629369 0.062 Uiso 1 1 calc R U . . .
C21 C 0.57134(10) -0.1703(4) 0.61236(10) 0.0541(6) Uani 1 1 d . . . . .
H21A H 0.558824 -0.114231 0.640697 0.065 Uiso 1 1 calc R U . . .
H21B H 0.585989 -0.042748 0.598096 0.065 Uiso 1 1 calc R U . . .
C38 C 0.07171(10) 0.1622(4) 0.30881(10) 0.0546(6) Uani 1 1 d . . . . .
H38 H 0.066203 0.304799 0.321156 0.065 Uiso 1 1 calc R U . . .
C24 C 0.22843(10) 0.9082(4) 0.56102(11) 0.0539(6) Uani 1 1 d . . . . .
H24 H 0.259140 0.971543 0.594910 0.065 Uiso 1 1 calc R U . . .
C1 C -0.11492(10) -0.1211(5) 0.18402(10) 0.0577(7) Uani 1 1 d . . . . .
C20 C 0.61424(11) -0.5409(5) 0.66256(11) 0.0585(7) Uani 1 1 d . . . . .
H20 H 0.574564 -0.573242 0.659750 0.070 Uiso 1 1 calc R U . . .
C40 C 0.08731(11) -0.2601(4) 0.27240(11) 0.0571(7) Uani 1 1 d . . . . .
H40 H 0.092844 -0.402789 0.260130 0.068 Uiso 1 1 calc R U . . .
C42 C 0.02365(11) 0.0705(5) 0.25945(11) 0.0590(7) Uani 1 1 d . . . . .
H42 H -0.013502 0.151506 0.238544 0.071 Uiso 1 1 calc R U . . .
C13 C 0.08700(11) 1.4268(5) 0.57992(11) 0.0581(7) Uani 1 1 d . . . . .
C18 C 0.72178(11) -0.6480(5) 0.69396(11) 0.0609(7) Uani 1 1 d . . . . .
H18 H 0.754717 -0.750844 0.711948 0.073 Uiso 1 1 calc R U . . .
C17 C 0.73142(11) -0.4495(5) 0.67150(11) 0.0585(7) Uani 1 1 d . . . . .
H17 H 0.771205 -0.417532 0.674499 0.070 Uiso 1 1 calc R U . . .
C19 C 0.66303(12) -0.6928(5) 0.68956(11) 0.0632(7) Uani 1 1 d . . . . .
H19 H 0.656102 -0.826268 0.704887 0.076 Uiso 1 1 calc R U . . .
C12 C 0.13139(13) 1.5900(5) 0.60594(12) 0.0700(8) Uani 1 1 d . . . . .
H12 H 0.168012 1.589556 0.601291 0.084 Uiso 1 1 calc R U . . .
C14 C 0.09273(11) 1.2536(5) 0.54034(12) 0.0679(8) Uani 1 1 d . . . . .
H14A H 0.064903 1.126589 0.535967 0.082 Uiso 1 1 calc R U . . .
H14B H 0.080044 1.320269 0.502628 0.082 Uiso 1 1 calc R U . . .
C2 C -0.15687(12) 0.0559(5) 0.16965(12) 0.0739(8) Uani 1 1 d . . . . .
H2 H -0.155634 0.170850 0.145714 0.089 Uiso 1 1 calc R U . . .
C7 C -0.07014(11) -0.1357(6) 0.15758(11) 0.0730(8) Uani 1 1 d . . . . .
H7A H -0.091160 -0.213949 0.120901 0.088 Uiso 1 1 calc R U . . .
H7B H -0.060336 0.016692 0.150025 0.088 Uiso 1 1 calc R U . . .
C6 C -0.11662(13) -0.2855(6) 0.22055(13) 0.0800(9) Uani 1 1 d . . . . .
H6 H -0.088544 -0.406830 0.230657 0.096 Uiso 1 1 calc R U . . .
C11 C 0.12311(16) 1.7560(5) 0.63906(14) 0.0849(9) Uani 1 1 d . . . . .
H11 H 0.154043 1.866387 0.656466 0.102 Uiso 1 1 calc R U . . .
C3 C -0.20088(14) 0.0645(6) 0.19048(15) 0.0903(10) Uani 1 1 d . . . . .
H3 H -0.229859 0.183137 0.179589 0.108 Uiso 1 1 calc R U . . .
C10 C 0.07015(16) 1.7595(6) 0.64643(14) 0.0911(10) Uani 1 1 d . . . . .
H10 H 0.064474 1.872013 0.668706 0.109 Uiso 1 1 calc R U . . .
C4 C -0.20238(15) -0.0981(7) 0.22667(16) 0.0930(11) Uani 1 1 d . . . . .
H4 H -0.232178 -0.090834 0.240574 0.112 Uiso 1 1 calc R U . . .
C5 C -0.16004(15) -0.2719(6) 0.24255(15) 0.0938(10) Uani 1 1 d . . . . .
H5 H -0.160166 -0.381727 0.268145 0.113 Uiso 1 1 calc R U . . .
C8 C 0.03430(14) 1.4314(6) 0.58810(16) 0.1141(14) Uani 1 1 d . . . . .
H8 H 0.003465 1.320327 0.571171 0.137 Uiso 1 1 calc R U . . .
C9 C 0.02592(16) 1.5988(8) 0.62123(18) 0.1290(16) Uani 1 1 d . . . . .
H9 H -0.010577 1.600009 0.626081 0.155 Uiso 1 1 calc R U . . .

loop_
_atom_site_aniso_label
_atom_site_aniso_U_11
_atom_site_aniso_U_22
_atom_site_aniso_U_33
_atom_site_aniso_U_23
_atom_site_aniso_U_13
_atom_site_aniso_U_12
O2 0.0447(9) 0.0580(12) 0.0575(10) -0.0070(9) 0.0105(8) 0.0111(8)
O1 0.0489(9) 0.0601(12) 0.0757(12) -0.0187(10) 0.0258(9) 0.0034(8)
O3 0.0530(10) 0.0860(15) 0.0591(11) -0.0228(10) 0.0151(9) 0.0056(10)
N1 0.0416(10) 0.0526(13) 0.0485(12) 0.0018(10) 0.0202(9) 0.0045(10)
N3 0.0442(10) 0.0495(13) 0.0532(12) 0.0027(10) 0.0240(9) 0.0040(10)
N2 0.0459(10) 0.0490(13) 0.0485(12) -0.0016(10) 0.0197(10) 0.0034(10)
C32 0.0419(12) 0.0433(15) 0.0455(13) 0.0054(11) 0.0210(11) 0.0045(11)
C28 0.0445(12) 0.0453(15) 0.0472(14) 0.0033(12) 0.0239(11) 0.0005(11)
C22 0.0414(12) 0.0456(15) 0.0492(14) 0.0016(12) 0.0221(11) 0.0001(11)
C35 0.0430(12) 0.0466(15) 0.0447(13) 0.0033(12) 0.0186(11) 0.0064(11)
C15 0.0452(12) 0.0495(15) 0.0414(13) -0.0031(12) 0.0178(11) 0.0037(11)
C37 0.0437(12) 0.0501(16) 0.0469(14) -0.0018(12) 0.0234(11) 0.0014(11)
C30 0.0451(13) 0.0451(15) 0.0470(14) 0.0043(12) 0.0225(11) 0.0016(11)
C29 0.0447(12) 0.0463(15) 0.0477(14) 0.0063(12) 0.0236(11) 0.0023(11)
C31 0.0446(13) 0.0506(16) 0.0473(14) 0.0007(12) 0.0147(11) 0.0008(11)
C41 0.0461(13) 0.0656(18) 0.0486(15) -0.0077(14) 0.0218(12) 0.0008(13)
C36 0.0530(14) 0.0467(16) 0.0507(15) -0.0035(12) 0.0202(12) 0.0046(12)
C39 0.0509(14) 0.0568(17) 0.0512(15) 0.0003(13) 0.0213(12) 0.0122(12)
C23 0.0413(12) 0.0509(16) 0.0570(15) 0.0000(13) 0.0226(12) 0.0032(11)
C26 0.0490(13) 0.0461(16) 0.0602(16) -0.0079(13) 0.0288(13) -0.0025(11)
C33 0.0483(13) 0.0473(16) 0.0570(15) -0.0043(13) 0.0197(12) 0.0049(12)
C34 0.0479(13) 0.0493(17) 0.0590(16) -0.0072(13) 0.0134(12) 0.0000(12)
C25 0.0436(13) 0.0589(17) 0.0644(17) -0.0047(14) 0.0230(13) 0.0056(12)
C27 0.0465(13) 0.0574(17) 0.0550(15) -0.0035(13) 0.0213(12) 0.0014(12)
C16 0.0504(13) 0.0567(17) 0.0528(15) 0.0048(13) 0.0273(12) 0.0053(12)
C21 0.0431(13) 0.0573(17) 0.0555(15) -0.0024(13) 0.0168(12) 0.0016(12)
C38 0.0472(13) 0.0537(16) 0.0624(16) -0.0039(13) 0.0245(13) 0.0076(12)
C24 0.0437(13) 0.0568(17) 0.0586(16) -0.0054(13) 0.0209(12) -0.0023(12)
C1 0.0459(13) 0.069(2) 0.0479(15) -0.0101(14) 0.0126(12) -0.0030(13)
C20 0.0482(14) 0.0587(18) 0.0692(17) -0.0007(14) 0.0272(13) -0.0029(13)
C40 0.0600(15) 0.0530(17) 0.0579(16) -0.0075(13) 0.0265(13) 0.0062(13)
C42 0.0420(13) 0.0655(19) 0.0622(17) -0.0049(14) 0.0173(13) 0.0116(13)
C13 0.0483(13) 0.0621(18) 0.0631(16) -0.0076(14) 0.0246(13) 0.0050(13)
C18 0.0531(15) 0.0641(19) 0.0580(16) 0.0053(14) 0.0188(13) 0.0150(13)
C17 0.0432(13) 0.072(2) 0.0604(16) 0.0009(15) 0.0234(12) 0.0051(13)
C19 0.0677(16) 0.0516(18) 0.0659(17) 0.0073(14) 0.0265(14) 0.0002(14)
C12 0.0782(18) 0.065(2) 0.081(2) -0.0101(17) 0.0487(17) -0.0064(16)
C14 0.0543(15) 0.0687(19) 0.0783(19) -0.0162(16) 0.0279(14) 0.0082(13)
C2 0.0641(16) 0.078(2) 0.074(2) 0.0001(17) 0.0265(15) 0.0086(16)
C7 0.0542(15) 0.104(2) 0.0480(15) -0.0108(16) 0.0123(13) 0.0116(16)
C6 0.0658(18) 0.083(2) 0.086(2) 0.0039(19) 0.0301(17) 0.0073(16)
C11 0.108(2) 0.066(2) 0.090(2) -0.0176(18) 0.053(2) -0.0121(19)
C3 0.0674(19) 0.096(3) 0.105(3) -0.009(2) 0.0372(19) 0.0149(19)
C10 0.097(2) 0.089(3) 0.087(2) -0.024(2) 0.041(2) 0.021(2)
C4 0.070(2) 0.120(3) 0.099(3) -0.015(2) 0.047(2) -0.007(2)
C5 0.084(2) 0.103(3) 0.100(3) 0.009(2) 0.047(2) -0.012(2)
C8 0.0668(18) 0.131(3) 0.161(4) -0.080(3) 0.066(2) -0.028(2)
C9 0.079(2) 0.165(4) 0.167(4) -0.086(3) 0.076(3) -0.021(3)

loop_
_atom_type_symbol
_atom_type_description
_atom_type_scat_dispersion_real
_atom_type_scat_dispersion_imag
_atom_type_scat_source
C C 0.0033 0.0016 'International Tables Vol C Tables 4.2.6.8 and 6.1.1.4'
H H 0.0000 0.0000 'International Tables Vol C Tables 4.2.6.8 and 6.1.1.4'
N N 0.0061 0.0033 'International Tables Vol C Tables 4.2.6.8 and 6.1.1.4'
O O 0.0106 0.0060 'International Tables Vol C Tables 4.2.6.8 and 6.1.1.4'

loop_
_geom_angle_atom_site_label_1
_geom_angle_atom_site_label_2
_geom_angle_atom_site_label_3
_geom_angle
_geom_angle_site_symmetry_1
_geom_angle_site_symmetry_3
_geom_angle_publ_flag
C35 O2 C21 117.67(18) . . ?
C26 O1 C14 116.67(19) . . ?
C41 O3 C7 118.2(2) . . ?
C29 N1 C30 115.4(2) . . ?
C28 N3 C29 115.0(2) . . ?
C30 N2 C28 115.33(19) . . ?
C33 C32 C31 117.8(2) . . ?
C33 C32 C29 121.1(2) . . ?
C31 C32 C29 121.1(2) . . ?
N3 C28 N2 124.9(2) . . ?
N3 C28 C22 118.3(2) . . ?
N2 C28 C22 116.84(19) . . ?
C23 C22 C27 118.4(2) . . ?
C23 C22 C28 121.6(2) . . ?
C27 C22 C28 120.0(2) . . ?
O2 C35 C34 124.5(2) . . ?
O2 C35 C36 115.4(2) . . ?
C34 C35 C36 120.1(2) . . ?
C16 C15 C20 118.6(2) . . ?
C16 C15 C21 120.1(2) . . ?
C20 C15 C21 121.3(2) . . ?
C38 C37 C39 118.2(2) . . ?
C38 C37 C30 120.6(2) . . ?
C39 C37 C30 121.2(2) . . ?
N2 C30 N1 124.6(2) . . ?
N2 C30 C37 117.67(19) . . ?
N1 C30 C37 117.7(2) . . ?
N1 C29 N3 124.8(2) . . ?
N1 C29 C32 117.3(2) . . ?
N3 C29 C32 117.8(2) . . ?
C36 C31 C32 121.0(2) . . ?
C36 C31 H31 119.5 . . ?
C32 C31 H31 119.5 . . ?
O3 C41 C42 125.0(2) . . ?
O3 C41 C40 115.1(2) . . ?
C42 C41 C40 119.8(2) . . ?
C31 C36 C35 120.0(2) . . ?
C31 C36 H36 120.0 . . ?
C35 C36 H36 120.0 . . ?
C40 C39 C37 121.0(2) . . ?
C40 C39 H39 119.5 . . ?
C37 C39 H39 119.5 . . ?
C24 C23 C22 120.8(2) . . ?
C24 C23 H23 119.6 . . ?
C22 C23 H23 119.6 . . ?
O1 C26 C25 124.3(2) . . ?
O1 C26 C24 116.4(2) . . ?
C25 C26 C24 119.3(2) . . ?
C32 C33 C34 122.0(2) . . ?
C32 C33 H33 119.0 . . ?
C34 C33 H33 119.0 . . ?
C35 C34 C33 119.1(2) . . ?
C35 C34 H34 120.4 . . ?
C33 C34 H34 120.4 . . ?
C27 C25 C26 120.1(2) . . ?
C27 C25 H25 120.0 . . ?
C26 C25 H25 120.0 . . ?
C25 C27 C22 121.0(2) . . ?
C25 C27 H27 119.5 . . ?
C22 C27 H27 119.5 . . ?
C15 C16 C17 120.4(2) . . ?
C15 C16 H16 119.8 . . ?
C17 C16 H16 119.8 . . ?
O2 C21 C15 108.98(19) . . ?
O2 C21 H21A 109.9 . . ?
C15 C21 H21A 109.9 . . ?
O2 C21 H21B 109.9 . . ?
C15 C21 H21B 109.9 . . ?
H21A C21 H21B 108.3 . . ?
C37 C38 C42 121.5(2) . . ?
C37 C38 H38 119.2 . . ?
C42 C38 H38 119.2 . . ?
C23 C24 C26 120.3(2) . . ?
C23 C24 H24 119.8 . . ?
C26 C24 H24 119.8 . . ?
C2 C1 C6 118.7(2) . . ?
C2 C1 C7 119.5(3) . . ?
C6 C1 C7 121.7(3) . . ?
C19 C20 C15 120.9(2) . . ?
C19 C20 H20 119.5 . . ?
C15 C20 H20 119.5 . . ?
C39 C40 C41 120.1(2) . . ?
C39 C40 H40 120.0 . . ?
C41 C40 H40 120.0 . . ?
C38 C42 C41 119.3(2) . . ?
C38 C42 H42 120.4 . . ?
C41 C42 H42 120.4 . . ?
C12 C13 C8 117.8(3) . . ?
C12 C13 C14 122.2(2) . . ?
C8 C13 C14 119.8(3) . . ?
C19 C18 C17 119.2(2) . . ?
C19 C18 H18 120.4 . . ?
C17 C18 H18 120.4 . . ?
C18 C17 C16 120.6(2) . . ?
C18 C17 H17 119.7 . . ?
C16 C17 H17 119.7 . . ?
C18 C19 C20 120.3(3) . . ?
C18 C19 H19 119.9 . . ?
C20 C19 H19 119.9 . . ?
C13 C12 C11 121.2(3) . . ?
C13 C12 H12 119.4 . . ?
C11 C12 H12 119.4 . . ?
O1 C14 C13 109.9(2) . . ?
O1 C14 H14A 109.7 . . ?
C13 C14 H14A 109.7 . . ?
O1 C14 H14B 109.7 . . ?
C13 C14 H14B 109.7 . . ?
H14A C14 H14B 108.2 . . ?
C1 C2 C3 120.4(3) . . ?
C1 C2 H2 119.8 . . ?
C3 C2 H2 119.8 . . ?
O3 C7 C1 113.6(2) . . ?
O3 C7 H7A 108.8 . . ?
C1 C7 H7A 108.8 . . ?
O3 C7 H7B 108.8 . . ?
C1 C7 H7B 108.8 . . ?
H7A C7 H7B 107.7 . . ?
C1 C6 C5 120.4(3) . . ?
C1 C6 H6 119.8 . . ?
C5 C6 H6 119.8 . . ?
C10 C11 C12 120.3(3) . . ?
C10 C11 H11 119.8 . . ?
C12 C11 H11 119.8 . . ?
C4 C3 C2 120.7(3) . . ?
C4 C3 H3 119.6 . . ?
C2 C3 H3 119.6 . . ?
C9 C10 C11 119.3(3) . . ?
C9 C10 H10 120.4 . . ?
C11 C10 H10 120.4 . . ?
C3 C4 C5 119.6(3) . . ?
C3 C4 H4 120.2 . . ?
C5 C4 H4 120.2 . . ?
C4 C5 C6 120.1(3) . . ?
C4 C5 H5 120.0 . . ?
C6 C5 H5 120.0 . . ?
C13 C8 C9 121.0(3) . . ?
C13 C8 H8 119.5 . . ?
C9 C8 H8 119.5 . . ?
C10 C9 C8 120.4(3) . . ?
C10 C9 H9 119.8 . . ?
C8 C9 H9 119.8 . . ?

loop_
_geom_bond_atom_site_label_1
_geom_bond_atom_site_label_2
_geom_bond_distance
_geom_bond_site_symmetry_2
_geom_bond_publ_flag
O2 C35 1.370(2) . ?
O2 C21 1.433(3) . ?
O1 C26 1.369(3) . ?
O1 C14 1.427(3) . ?
O3 C41 1.371(3) . ?
O3 C7 1.437(3) . ?
N1 C29 1.340(3) . ?
N1 C30 1.343(3) . ?
N3 C28 1.342(3) . ?
N3 C29 1.346(3) . ?
N2 C30 1.341(3) . ?
N2 C28 1.342(3) . ?
C32 C33 1.380(3) . ?
C32 C31 1.391(3) . ?
C32 C29 1.473(3) . ?
C28 C22 1.482(3) . ?
C22 C23 1.388(3) . ?
C22 C27 1.388(3) . ?
C35 C34 1.379(3) . ?
C35 C36 1.381(3) . ?
C15 C16 1.373(3) . ?
C15 C20 1.382(3) . ?
C15 C21 1.499(3) . ?
C37 C38 1.383(3) . ?
C37 C39 1.383(3) . ?
C37 C30 1.475(3) . ?
C31 C36 1.380(3) . ?
C31 H31 0.9300 . ?
C41 C42 1.383(3) . ?
C41 C40 1.382(3) . ?
C36 H36 0.9300 . ?
C39 C40 1.377(3) . ?
C39 H39 0.9300 . ?
C23 C24 1.374(3) . ?
C23 H23 0.9300 . ?
C26 C25 1.380(3) . ?
C26 C24 1.389(3) . ?
C33 C34 1.384(3) . ?
C33 H33 0.9300 . ?
C34 H34 0.9300 . ?
C25 C27 1.380(3) . ?
C25 H25 0.9300 . ?
C27 H27 0.9300 . ?
C16 C17 1.385(3) . ?
C16 H16 0.9300 . ?
C21 H21A 0.9700 . ?
C21 H21B 0.9700 . ?
C38 C42 1.383(3) . ?
C38 H38 0.9300 . ?
C24 H24 0.9300 . ?
C1 C2 1.371(4) . ?
C1 C6 1.371(4) . ?
C1 C7 1.508(3) . ?
C20 C19 1.377(3) . ?
C20 H20 0.9300 . ?
C40 H40 0.9300 . ?
C42 H42 0.9300 . ?
C13 C12 1.358(3) . ?
C13 C8 1.360(3) . ?
C13 C14 1.500(3) . ?
C18 C19 1.371(3) . ?
C18 C17 1.373(4) . ?
C18 H18 0.9300 . ?
C17 H17 0.9300 . ?
C19 H19 0.9300 . ?
C12 C11 1.376(4) . ?
C12 H12 0.9300 . ?
C14 H14A 0.9700 . ?
C14 H14B 0.9700 . ?
C2 C3 1.379(4) . ?
C2 H2 0.9300 . ?
C7 H7A 0.9700 . ?
C7 H7B 0.9700 . ?
C6 C5 1.390(4) . ?
C6 H6 0.9300 . ?
C11 C10 1.354(4) . ?
C11 H11 0.9300 . ?
C3 C4 1.356(5) . ?
C3 H3 0.9300 . ?
C10 C9 1.343(4) . ?
C10 H10 0.9300 . ?
C4 C5 1.361(4) . ?
C4 H4 0.9300 . ?
C5 H5 0.9300 . ?
C8 C9 1.383(4) . ?
C8 H8 0.9300 . ?
C9 H9 0.9300 . ?
